data_7713546
loop_
_publ_author_name
'Kindervater, Meagan B.'
'Staroverov, Viktor N.'
'Jackman, Kyle M. K.'
'Fogh, Amanda A.'
'Kelley, Leslie S. G.'
'Lim, Lisabeth'
'Sirohey, Sofia A.'
'Boyle, Paul D.'
'Blacquiere, Johanna M.'

_publ_section_title
;
 Operationally unsaturated ruthenium complex stabilized by a phosphine
 1-azaallyl ligand.
;
_journal_name_full 'Dalton transactions (Cambridge, England : 2003)'
_journal_paper_doi 10.1039/d2dt04020d
_journal_year 2023
_chemical_formula_sum 'C32 H37 Cl N P Ru'
_chemical_formula_weight 603.11
_space_group_crystal_system monoclinic
_space_group_IT_number 14
_space_group_name_Hall '-P 2ybc'
_space_group_name_H-M_alt 'P 1 21/c 1'
_atom_sites_solution_hydrogens geom
_atom_sites_solution_primary dual
_atom_sites_solution_secondary difmap
_audit_creation_method SHELXL-2016/6
_audit_update_record
;
2022-09-11 deposited with the CCDC.	2023-06-07 downloaded from the CCDC.
;
_cell_angle_alpha 90
_cell_angle_beta 103.873(10)
_cell_angle_gamma 90
_cell_formula_units_Z 4
_cell_length_a 16.261(3)
_cell_length_b 11.225(3)
_cell_length_c 16.025(3)
_cell_measurement_reflns_used 9964
_cell_measurement_temperature 110
_cell_measurement_theta_max 32.28
_cell_measurement_theta_min 2.42
_cell_volume 2839.7(11)
_computing_cell_refinement SAINT
_computing_data_collection Apex3
_computing_data_reduction SAINT
_computing_molecular_graphics Mercury
_computing_publication_material cif2tables.py
_computing_structure_refinement SHELXL
_computing_structure_solution SHELXT
_diffrn_ambient_temperature 110
_diffrn_detector 'CCD plate'
_diffrn_detector_type 'Bruker Apex2'
_diffrn_measured_fraction_theta_full 0.998
_diffrn_measured_fraction_theta_max 0.996
_diffrn_measurement_device '\k-geometry diffractometer'
_diffrn_measurement_device_type 'Bruker Kappa Axis Apex2'
_diffrn_measurement_method 'phi and omega scans'
_diffrn_radiation_type MoK\a
_diffrn_radiation_wavelength 0.71073
_diffrn_reflns_av_R_equivalents 0.0800
_diffrn_reflns_av_unetI/netI 0.0457
_diffrn_reflns_Laue_measured_fraction_full 0.998
_diffrn_reflns_Laue_measured_fraction_max 0.996
_diffrn_reflns_limit_h_max 24
_diffrn_reflns_limit_h_min -24
_diffrn_reflns_limit_k_max 16
_diffrn_reflns_limit_k_min -17
_diffrn_reflns_limit_l_max 24
_diffrn_reflns_limit_l_min -24
_diffrn_reflns_number 95988
_diffrn_reflns_point_group_measured_fraction_full 0.998
_diffrn_reflns_point_group_measured_fraction_max 0.996
_diffrn_reflns_theta_full 25.242
_diffrn_reflns_theta_max 32.695
_diffrn_reflns_theta_min 3.185
_diffrn_source 'sealed tube'
_exptl_absorpt_coefficient_mu 0.724
_exptl_absorpt_correction_T_max 0.7464
_exptl_absorpt_correction_T_min 0.6373
_exptl_absorpt_correction_type multi-scan
_exptl_absorpt_process_details SADABS
_exptl_crystal_colour orange
_exptl_crystal_density_diffrn 1.411
_exptl_crystal_description prism
_exptl_crystal_F_000 1248
_exptl_crystal_size_max 0.148
_exptl_crystal_size_mid 0.086
_exptl_crystal_size_min 0.081
_refine_diff_density_max 0.660
_refine_diff_density_min -0.869
_refine_diff_density_rms 0.085
_refine_ls_extinction_method none
_refine_ls_goodness_of_fit_ref 1.036
_refine_ls_hydrogen_treatment constr
_refine_ls_matrix_type full
_refine_ls_number_parameters 332
_refine_ls_number_reflns 10400
_refine_ls_number_restraints 363
_refine_ls_restrained_S_all 1.021
_refine_ls_R_factor_all 0.0616
_refine_ls_R_factor_gt 0.0394
_refine_ls_shift/su_max 0.001
_refine_ls_shift/su_mean 0.000
_refine_ls_structure_factor_coef Fsqd
_refine_ls_weighting_details 'w=1/[\s^2^(Fo^2^)+(0.0382P)^2^+0.9731P] where P=(Fo^2^+2Fc^2^)/3'
_refine_ls_weighting_scheme calc
_refine_ls_wR_factor_gt 0.0835
_refine_ls_wR_factor_ref 0.0918
_reflns_Friedel_coverage 0.000
_reflns_number_gt 7696
_reflns_number_total 10400
_reflns_threshold_expression 'I > 2\s(I)'
_cod_data_source_file d2dt04020d2.cif
_cod_data_source_block b21021
_cod_original_cell_volume 2839.8(11)
_cod_original_sg_symbol_H-M 'P 21/c'
_cod_database_code 7713546
_shelx_shelxl_version_number 2016/6
_shelx_space_group_comment
;
The symmetry employed for this shelxl refinement is uniquely defined
by the following loop, which should always be used as a source of
symmetry information in preference to the above space-group names.
They are only intended as comments.
;
_shelx_estimated_absorpt_t_min 0.900
_shelx_estimated_absorpt_t_max 0.944

loop_
_space_group_symop_operation_xyz
'x, y, z'
'-x, y+1/2, -z+1/2'
'-x, -y, -z'
'x, -y-1/2, z-1/2'

loop_
_atom_site_label
_atom_site_type_symbol
_atom_site_fract_x
_atom_site_fract_y
_atom_site_fract_z
_atom_site_U_iso_or_equiv
_atom_site_adp_type
_atom_site_occupancy
_atom_site_site_symmetry_order
_atom_site_calc_flag
_atom_site_refinement_flags_posn
_atom_site_refinement_flags_adp
_atom_site_refinement_flags_occupancy
_atom_site_disorder_assembly
_atom_site_disorder_group
Ru1 Ru 0.23204(2) 0.44509(2) 0.35916(2) 0.02291(5) Uani 1 1 d . . . . .
Cl1 Cl 0.35834(3) 0.32390(5) 0.36579(3) 0.03915(14) Uani 1 1 d . . . . .
P1 P 0.26525(3) 0.57651(5) 0.26328(3) 0.02381(11) Uani 1 1 d . . . . .
N1 N 0.30969(9) 0.56939(16) 0.44661(11) 0.0271(4) Uani 1 1 d . . . . .
C1 C 0.09984(11) 0.47768(19) 0.35741(13) 0.0279(4) Uani 1 1 d . . . . .
C2 C 0.13936(12) 0.4204(2) 0.43735(14) 0.0362(5) Uani 1 1 d . . . . .
C3 C 0.16885(13) 0.3073(2) 0.41933(17) 0.0437(6) Uani 1 1 d . . . . .
C4 C 0.14931(14) 0.2929(2) 0.32649(17) 0.0442(6) Uani 1 1 d . . . . .
C5 C 0.10436(11) 0.3961(2) 0.28944(14) 0.0308(4) Uani 1 1 d . . . . .
C6 C 0.04962(13) 0.5909(2) 0.35000(15) 0.0367(5) Uani 1 1 d . . . . .
H6A H 0.038888 0.620710 0.290892 0.055 Uiso 1 1 calc R U . . .
H6B H 0.081596 0.650559 0.389409 0.055 Uiso 1 1 calc R U . . .
H6C H -0.004450 0.575368 0.364856 0.055 Uiso 1 1 calc R U . . .
C7 C 0.14138(15) 0.4735(3) 0.52324(15) 0.0533(8) Uani 1 1 d . . . . .
H7A H 0.083529 0.479288 0.530972 0.080 Uiso 1 1 calc R U . . .
H7B H 0.166567 0.553216 0.526700 0.080 Uiso 1 1 calc R U . . .
H7C H 0.175365 0.422911 0.568417 0.080 Uiso 1 1 calc R U . . .
C8 C 0.20936(17) 0.2123(3) 0.4819(2) 0.0723(11) Uani 1 1 d . . . . .
H8A H 0.218436 0.242964 0.540705 0.108 Uiso 1 1 calc R U . . .
H8B H 0.263902 0.189601 0.470713 0.108 Uiso 1 1 calc R U . . .
H8C H 0.172165 0.142521 0.475182 0.108 Uiso 1 1 calc R U . . .
C9 C 0.16652(18) 0.1839(2) 0.2795(2) 0.0713(11) Uani 1 1 d . . . . .
H9A H 0.147768 0.197527 0.217380 0.107 Uiso 1 1 calc R U . . .
H9B H 0.135648 0.116089 0.295526 0.107 Uiso 1 1 calc R U . . .
H9C H 0.227401 0.166904 0.294709 0.107 Uiso 1 1 calc R U . . .
C10 C 0.05886(13) 0.4085(2) 0.19646(14) 0.0360(5) Uani 1 1 d . . . . .
H10A H 0.003114 0.370460 0.186785 0.054 Uiso 1 1 calc R U . . .
H10B H 0.092021 0.369912 0.160444 0.054 Uiso 1 1 calc R U . . .
H10C H 0.051773 0.493116 0.181513 0.054 Uiso 1 1 calc R U . . .
C11 C 0.29262(12) 0.70969(19) 0.32862(14) 0.0312(4) Uani 1 1 d . . . . .
C12 C 0.30676(11) 0.69079(19) 0.41686(14) 0.0317(4) Uani 1 1 d . . . . .
C13 C 0.31587(13) 0.7882(2) 0.47242(17) 0.0421(6) Uani 1 1 d . . . . .
H13 H 0.321737 0.776253 0.532253 0.050 Uiso 1 1 calc R U . . .
C14 C 0.31630(15) 0.9018(2) 0.4400(2) 0.0533(7) Uani 1 1 d . . . . .
H14 H 0.323268 0.967852 0.478092 0.064 Uiso 1 1 calc R U . . .
C15 C 0.30682(15) 0.9212(2) 0.3534(2) 0.0542(8) Uani 1 1 d . . . . .
H15 H 0.309118 0.999826 0.332130 0.065 Uiso 1 1 calc R U . . .
C16 C 0.29396(14) 0.8257(2) 0.29764(18) 0.0444(6) Uani 1 1 d . . . . .
H16 H 0.285956 0.838942 0.237672 0.053 Uiso 1 1 calc R U . . .
C17 C 0.36198(12) 0.5492(2) 0.51973(14) 0.0335(5) Uani 1 1 d . . . . .
H17 H 0.393950 0.615618 0.546372 0.040 Uiso 1 1 calc R U . . .
C18 C 0.37811(13) 0.4348(2) 0.56707(14) 0.0356(5) Uani 1 1 d . . . . .
H18 H 0.340070 0.371434 0.534965 0.043 Uiso 1 1 calc R U . . .
C19 C 0.47145(14) 0.3995(3) 0.57642(16) 0.0448(6) Uani 1 1 d . . . . .
H19A H 0.480189 0.377118 0.520065 0.067 Uiso 1 1 calc R U . . .
H19B H 0.485472 0.331796 0.615894 0.067 Uiso 1 1 calc R U . . .
H19C H 0.508061 0.467135 0.599257 0.067 Uiso 1 1 calc R U . . .
C20 C 0.36106(17) 0.4518(3) 0.65681(15) 0.0490(7) Uani 1 1 d . . . . .
H20A H 0.399986 0.511796 0.688669 0.074 Uiso 1 1 calc R U . . .
H20B H 0.369851 0.376020 0.688095 0.074 Uiso 1 1 calc R U . . .
H20C H 0.302513 0.478299 0.650755 0.074 Uiso 1 1 calc R U . . .
C21 C 0.18279(11) 0.63140(18) 0.17182(12) 0.0246(4) Uani 1 1 d . . . . .
C22 C 0.12413(11) 0.71625(19) 0.18419(13) 0.0272(4) Uani 1 1 d . . . . .
H22 H 0.130545 0.752682 0.238883 0.033 Uiso 1 1 calc R U . . .
C23 C 0.05614(12) 0.7479(2) 0.11671(14) 0.0319(4) Uani 1 1 d . . . . .
H23 H 0.016700 0.806136 0.125524 0.038 Uiso 1 1 calc R U . . .
C24 C 0.04593(12) 0.6949(2) 0.03726(14) 0.0363(5) Uani 1 1 d . . . . .
H24 H -0.001377 0.715045 -0.008078 0.044 Uiso 1 1 calc R U . . .
C25 C 0.10411(13) 0.6132(2) 0.02366(14) 0.0383(5) Uani 1 1 d . . . . .
H25 H 0.097825 0.578166 -0.031476 0.046 Uiso 1 1 calc R U . . .
C26 C 0.17255(13) 0.5816(2) 0.09084(14) 0.0332(5) Uani 1 1 d . . . . .
H26 H 0.212651 0.525056 0.080916 0.040 Uiso 1 1 calc R U . . .
C27 C 0.35296(12) 0.5523(2) 0.21147(14) 0.0354(5) Uani 1 1 d . . . . .
C28 C 0.41000(13) 0.6416(3) 0.20293(16) 0.0507(7) Uani 1 1 d . . . . .
H28 H 0.407052 0.718130 0.227327 0.061 Uiso 1 1 calc R U . . .
C29 C 0.47246(15) 0.6160(4) 0.15719(19) 0.0747(11) Uani 1 1 d . . . . .
H29 H 0.512303 0.675484 0.151506 0.090 Uiso 1 1 calc R U . . .
C30 C 0.47574(19) 0.5057(5) 0.1210(2) 0.0887(14) Uani 1 1 d . . . . .
H30 H 0.517029 0.489920 0.089372 0.106 Uiso 1 1 calc R U . . .
C31 C 0.4211(2) 0.4202(4) 0.1301(2) 0.0765(11) Uani 1 1 d . . . . .
H31 H 0.424268 0.344389 0.104745 0.092 Uiso 1 1 calc R U . . .
C32 C 0.35977(16) 0.4404(3) 0.17594(16) 0.0487(7) Uani 1 1 d . . . . .
H32 H 0.322571 0.378028 0.183016 0.058 Uiso 1 1 calc R U . . .

loop_
_atom_site_aniso_label
_atom_site_aniso_U_11
_atom_site_aniso_U_22
_atom_site_aniso_U_33
_atom_site_aniso_U_23
_atom_site_aniso_U_13
_atom_site_aniso_U_12
Ru1 0.01459(6) 0.02229(8) 0.02886(8) -0.00094(6) -0.00068(5) 0.00095(5)
Cl1 0.0305(2) 0.0417(3) 0.0402(3) -0.0048(2) -0.0015(2) 0.0177(2)
P1 0.01469(19) 0.0250(3) 0.0301(2) -0.00085(19) 0.00226(16) 0.00099(16)
N1 0.0174(7) 0.0333(10) 0.0298(8) -0.0054(7) 0.0041(6) -0.0002(6)
C1 0.0157(7) 0.0338(11) 0.0330(9) 0.0080(8) 0.0036(6) -0.0029(7)
C2 0.0188(8) 0.0508(14) 0.0369(11) 0.0184(10) 0.0024(7) -0.0086(8)
C3 0.0250(9) 0.0379(13) 0.0589(14) 0.0225(11) -0.0082(9) -0.0095(9)
C4 0.0277(10) 0.0276(11) 0.0643(15) 0.0029(10) -0.0144(10) -0.0065(8)
C5 0.0171(8) 0.0303(11) 0.0398(11) 0.0030(9) -0.0032(7) -0.0041(7)
C6 0.0247(9) 0.0480(14) 0.0398(12) 0.0070(10) 0.0126(8) 0.0087(9)
C7 0.0273(11) 0.100(2) 0.0343(12) 0.0180(13) 0.0105(9) -0.0006(12)
C8 0.0448(14) 0.0517(17) 0.098(2) 0.0471(17) -0.0259(15) -0.0178(13)
C9 0.0535(16) 0.0277(13) 0.108(3) -0.0154(15) -0.0294(16) 0.0041(11)
C10 0.0240(9) 0.0383(12) 0.0389(11) -0.0021(9) -0.0061(8) -0.0050(8)
C11 0.0202(8) 0.0247(10) 0.0441(11) -0.0025(8) -0.0016(7) -0.0001(7)
C12 0.0162(8) 0.0317(11) 0.0433(11) -0.0095(9) -0.0002(7) 0.0002(7)
C13 0.0267(10) 0.0396(13) 0.0550(14) -0.0194(11) 0.0001(9) 0.0012(9)
C14 0.0313(11) 0.0321(12) 0.0858(19) -0.0246(13) -0.0070(12) 0.0030(10)
C15 0.0320(12) 0.0272(12) 0.090(2) -0.0068(12) -0.0107(12) 0.0001(9)
C16 0.0304(10) 0.0293(12) 0.0632(15) 0.0023(11) -0.0089(10) -0.0049(9)
C17 0.0225(8) 0.0406(12) 0.0341(10) -0.0095(9) 0.0006(7) -0.0023(8)
C18 0.0245(9) 0.0454(14) 0.0324(10) -0.0024(9) -0.0018(7) -0.0025(9)
C19 0.0279(10) 0.0516(15) 0.0476(13) 0.0015(12) -0.0052(9) 0.0009(10)
C20 0.0450(13) 0.0634(18) 0.0334(11) -0.0010(11) -0.0007(10) -0.0016(12)
C21 0.0168(7) 0.0257(10) 0.0304(9) 0.0026(7) 0.0040(6) -0.0005(6)
C22 0.0216(8) 0.0279(10) 0.0320(9) 0.0015(8) 0.0063(7) 0.0019(7)
C23 0.0240(9) 0.0334(11) 0.0384(11) 0.0065(9) 0.0078(7) 0.0069(8)
C24 0.0240(9) 0.0477(14) 0.0337(10) 0.0086(10) 0.0001(7) 0.0028(9)
C25 0.0318(10) 0.0514(15) 0.0293(10) -0.0024(10) 0.0027(8) 0.0054(10)
C26 0.0242(9) 0.0409(13) 0.0337(10) -0.0024(9) 0.0055(7) 0.0064(8)
C27 0.0173(8) 0.0539(14) 0.0347(10) 0.0101(10) 0.0058(7) 0.0073(8)
C28 0.0173(9) 0.085(2) 0.0448(13) 0.0270(13) -0.0024(8) -0.0034(10)
C29 0.0176(10) 0.152(3) 0.0502(16) 0.0471(19) 0.0006(10) -0.0046(15)
C30 0.0306(14) 0.186(4) 0.0524(18) 0.024(2) 0.0160(12) 0.041(2)
C31 0.0498(17) 0.133(3) 0.0511(16) 0.0063(18) 0.0204(13) 0.0529(19)
C32 0.0382(12) 0.0655(18) 0.0441(13) 0.0039(12) 0.0134(10) 0.0267(12)

loop_
_atom_type_symbol
_atom_type_description
_atom_type_scat_dispersion_real
_atom_type_scat_dispersion_imag
_atom_type_scat_source
C C 0.0033 0.0016 'International Tables Vol C Tables 4.2.6.8 and 6.1.1.4'
H H 0.0000 0.0000 'International Tables Vol C Tables 4.2.6.8 and 6.1.1.4'
N N 0.0061 0.0033 'International Tables Vol C Tables 4.2.6.8 and 6.1.1.4'
P P 0.1023 0.0942 'International Tables Vol C Tables 4.2.6.8 and 6.1.1.4'
Cl Cl 0.1484 0.1585 'International Tables Vol C Tables 4.2.6.8 and 6.1.1.4'
Ru Ru -1.2594 0.8363 'International Tables Vol C Tables 4.2.6.8 and 6.1.1.4'

loop_
_geom_angle_atom_site_label_1
_geom_angle_atom_site_label_2
_geom_angle_atom_site_label_3
_geom_angle
_geom_angle_site_symmetry_1
_geom_angle_site_symmetry_3
_geom_angle_publ_flag
N1 Ru1 C4 154.47(9) . . ?
N1 Ru1 C1 108.80(7) . . ?
C4 Ru1 C1 64.75(9) . . ?
N1 Ru1 C5 146.45(8) . . ?
C4 Ru1 C5 38.22(8) . . ?
C1 Ru1 C5 38.59(8) . . ?
N1 Ru1 C2 94.93(8) . . ?
C4 Ru1 C2 64.26(10) . . ?
C1 Ru1 C2 38.46(7) . . ?
C5 Ru1 C2 63.95(8) . . ?
N1 Ru1 C3 115.56(8) . . ?
C4 Ru1 C3 38.92(10) . . ?
C1 Ru1 C3 63.91(8) . . ?
C5 Ru1 C3 63.90(8) . . ?
C2 Ru1 C3 37.42(10) . . ?
N1 Ru1 P1 79.83(5) . . ?
C4 Ru1 P1 125.54(7) . . ?
C1 Ru1 P1 105.96(6) . . ?
C5 Ru1 P1 99.67(6) . . ?
C2 Ru1 P1 140.34(6) . . ?
C3 Ru1 P1 163.21(6) . . ?
N1 Ru1 Cl1 88.68(5) . . ?
C4 Ru1 Cl1 92.21(7) . . ?
C1 Ru1 Cl1 155.79(6) . . ?
C5 Ru1 Cl1 124.68(6) . . ?
C2 Ru1 Cl1 126.11(6) . . ?
C3 Ru1 Cl1 93.76(7) . . ?
P1 Ru1 Cl1 93.26(2) . . ?
C11 P1 C27 105.84(11) . . ?
C11 P1 C21 102.38(9) . . ?
C27 P1 C21 100.74(9) . . ?
C11 P1 Ru1 102.02(8) . . ?
C27 P1 Ru1 122.90(8) . . ?
C21 P1 Ru1 120.47(7) . . ?
C17 N1 C12 115.38(17) . . ?
C17 N1 Ru1 129.10(15) . . ?
C12 N1 Ru1 115.40(11) . . ?
C5 C1 C2 107.23(19) . . ?
C5 C1 C6 127.26(17) . . ?
C2 C1 C6 124.6(2) . . ?
C5 C1 Ru1 70.90(11) . . ?
C2 C1 Ru1 71.60(11) . . ?
C6 C1 Ru1 131.42(15) . . ?
C3 C2 C1 108.7(2) . . ?
C3 C2 C7 127.9(2) . . ?
C1 C2 C7 123.2(2) . . ?
C3 C2 Ru1 71.54(14) . . ?
C1 C2 Ru1 69.94(12) . . ?
C7 C2 Ru1 127.52(16) . . ?
C2 C3 C4 107.92(19) . . ?
C2 C3 C8 128.1(3) . . ?
C4 C3 C8 123.9(3) . . ?
C2 C3 Ru1 71.04(13) . . ?
C4 C3 Ru1 68.93(13) . . ?
C8 C3 Ru1 127.89(17) . . ?
C5 C4 C3 107.5(2) . . ?
C5 C4 C9 126.5(2) . . ?
C3 C4 C9 125.7(2) . . ?
C5 C4 Ru1 71.65(12) . . ?
C3 C4 Ru1 72.15(12) . . ?
C9 C4 Ru1 126.0(2) . . ?
C4 C5 C1 108.49(19) . . ?
C4 C5 C10 124.9(2) . . ?
C1 C5 C10 126.10(19) . . ?
C4 C5 Ru1 70.13(11) . . ?
C1 C5 Ru1 70.51(10) . . ?
C10 C5 Ru1 131.83(16) . . ?
C1 C6 H6A 109.5 . . ?
C1 C6 H6B 109.5 . . ?
H6A C6 H6B 109.5 . . ?
C1 C6 H6C 109.5 . . ?
H6A C6 H6C 109.5 . . ?
H6B C6 H6C 109.5 . . ?
C2 C7 H7A 109.5 . . ?
C2 C7 H7B 109.5 . . ?
H7A C7 H7B 109.5 . . ?
C2 C7 H7C 109.5 . . ?
H7A C7 H7C 109.5 . . ?
H7B C7 H7C 109.5 . . ?
C3 C8 H8A 109.5 . . ?
C3 C8 H8B 109.5 . . ?
H8A C8 H8B 109.5 . . ?
C3 C8 H8C 109.5 . . ?
H8A C8 H8C 109.5 . . ?
H8B C8 H8C 109.5 . . ?
C4 C9 H9A 109.5 . . ?
C4 C9 H9B 109.5 . . ?
H9A C9 H9B 109.5 . . ?
C4 C9 H9C 109.5 . . ?
H9A C9 H9C 109.5 . . ?
H9B C9 H9C 109.5 . . ?
C5 C10 H10A 109.5 . . ?
C5 C10 H10B 109.5 . . ?
H10A C10 H10B 109.5 . . ?
C5 C10 H10C 109.5 . . ?
H10A C10 H10C 109.5 . . ?
H10B C10 H10C 109.5 . . ?
C12 C11 C16 119.4(2) . . ?
C12 C11 P1 114.66(16) . . ?
C16 C11 P1 125.79(18) . . ?
C11 C12 C13 119.6(2) . . ?
C11 C12 N1 117.67(18) . . ?
C13 C12 N1 122.7(2) . . ?
C14 C13 C12 119.6(3) . . ?
C14 C13 H13 120.2 . . ?
C12 C13 H13 120.2 . . ?
C13 C14 C15 121.2(2) . . ?
C13 C14 H14 119.4 . . ?
C15 C14 H14 119.4 . . ?
C14 C15 C16 119.5(3) . . ?
C14 C15 H15 120.2 . . ?
C16 C15 H15 120.2 . . ?
C15 C16 C11 120.5(3) . . ?
C15 C16 H16 119.7 . . ?
C11 C16 H16 119.7 . . ?
N1 C17 C18 127.83(19) . . ?
N1 C17 H17 116.1 . . ?
C18 C17 H17 116.1 . . ?
C17 C18 C20 108.7(2) . . ?
C17 C18 C19 108.8(2) . . ?
C20 C18 C19 109.55(18) . . ?
C17 C18 H18 109.9 . . ?
C20 C18 H18 109.9 . . ?
C19 C18 H18 109.9 . . ?
C18 C19 H19A 109.5 . . ?
C18 C19 H19B 109.5 . . ?
H19A C19 H19B 109.5 . . ?
C18 C19 H19C 109.5 . . ?
H19A C19 H19C 109.5 . . ?
H19B C19 H19C 109.5 . . ?
C18 C20 H20A 109.5 . . ?
C18 C20 H20B 109.5 . . ?
H20A C20 H20B 109.5 . . ?
C18 C20 H20C 109.5 . . ?
H20A C20 H20C 109.5 . . ?
H20B C20 H20C 109.5 . . ?
C26 C21 C22 118.41(16) . . ?
C26 C21 P1 120.78(15) . . ?
C22 C21 P1 120.54(15) . . ?
C23 C22 C21 120.37(19) . . ?
C23 C22 H22 119.8 . . ?
C21 C22 H22 119.8 . . ?
C24 C23 C22 120.3(2) . . ?
C24 C23 H23 119.9 . . ?
C22 C23 H23 119.9 . . ?
C25 C24 C23 119.99(18) . . ?
C25 C24 H24 120.0 . . ?
C23 C24 H24 120.0 . . ?
C24 C25 C26 120.0(2) . . ?
C24 C25 H25 120.0 . . ?
C26 C25 H25 120.0 . . ?
C21 C26 C25 120.9(2) . . ?
C21 C26 H26 119.5 . . ?
C25 C26 H26 119.5 . . ?
C32 C27 C28 119.2(2) . . ?
C32 C27 P1 117.70(19) . . ?
C28 C27 P1 123.1(2) . . ?
C27 C28 C29 118.8(3) . . ?
C27 C28 H28 120.6 . . ?
C29 C28 H28 120.6 . . ?
C30 C29 C28 120.4(3) . . ?
C30 C29 H29 119.8 . . ?
C28 C29 H29 119.8 . . ?
C31 C30 C29 120.4(3) . . ?
C31 C30 H30 119.8 . . ?
C29 C30 H30 119.8 . . ?
C30 C31 C32 121.3(4) . . ?
C30 C31 H31 119.4 . . ?
C32 C31 H31 119.4 . . ?
C31 C32 C27 120.0(3) . . ?
C31 C32 H32 120.0 . . ?
C27 C32 H32 120.0 . . ?

loop_
_geom_bond_atom_site_label_1
_geom_bond_atom_site_label_2
_geom_bond_distance
_geom_bond_site_symmetry_2
_geom_bond_publ_flag
Ru1 N1 2.1579(16) . ?
Ru1 C4 2.159(2) . ?
Ru1 C1 2.1742(19) . ?
Ru1 C5 2.1794(17) . ?
Ru1 C2 2.196(2) . ?
Ru1 C3 2.203(2) . ?
Ru1 P1 2.2862(7) . ?
Ru1 Cl1 2.4444(7) . ?
P1 C11 1.818(2) . ?
P1 C27 1.835(2) . ?
P1 C21 1.8394(18) . ?
N1 C17 1.292(2) . ?
N1 C12 1.441(3) . ?
C1 C5 1.439(3) . ?
C1 C2 1.440(3) . ?
C1 C6 1.500(3) . ?
C2 C3 1.411(4) . ?
C2 C7 1.493(4) . ?
C3 C4 1.454(4) . ?
C3 C8 1.503(3) . ?
C4 C5 1.421(3) . ?
C4 C9 1.498(4) . ?
C5 C10 1.503(3) . ?
C6 H6A 0.9800 . ?
C6 H6B 0.9800 . ?
C6 H6C 0.9800 . ?
C7 H7A 0.9800 . ?
C7 H7B 0.9800 . ?
C7 H7C 0.9800 . ?
C8 H8A 0.9800 . ?
C8 H8B 0.9800 . ?
C8 H8C 0.9800 . ?
C9 H9A 0.9800 . ?
C9 H9B 0.9800 . ?
C9 H9C 0.9800 . ?
C10 H10A 0.9800 . ?
C10 H10B 0.9800 . ?
C10 H10C 0.9800 . ?
C11 C12 1.393(3) . ?
C11 C16 1.396(3) . ?
C12 C13 1.395(3) . ?
C13 C14 1.377(4) . ?
C13 H13 0.9500 . ?
C14 C15 1.377(5) . ?
C14 H14 0.9500 . ?
C15 C16 1.379(4) . ?
C15 H15 0.9500 . ?
C16 H16 0.9500 . ?
C17 C18 1.483(3) . ?
C17 H17 0.9500 . ?
C18 C20 1.540(4) . ?
C18 C19 1.541(3) . ?
C18 H18 1.0000 . ?
C19 H19A 0.9800 . ?
C19 H19B 0.9800 . ?
C19 H19C 0.9800 . ?
C20 H20A 0.9800 . ?
C20 H20B 0.9800 . ?
C20 H20C 0.9800 . ?
C21 C26 1.386(3) . ?
C21 C22 1.395(3) . ?
C22 C23 1.394(3) . ?
C22 H22 0.9500 . ?
C23 C24 1.378(3) . ?
C23 H23 0.9500 . ?
C24 C25 1.372(3) . ?
C24 H24 0.9500 . ?
C25 C26 1.396(3) . ?
C25 H25 0.9500 . ?
C26 H26 0.9500 . ?
C27 C32 1.394(4) . ?
C27 C28 1.394(3) . ?
C28 C29 1.417(4) . ?
C28 H28 0.9500 . ?
C29 C30 1.374(6) . ?
C29 H29 0.9500 . ?
C30 C31 1.339(6) . ?
C30 H30 0.9500 . ?
C31 C32 1.392(4) . ?
C31 H31 0.9500 . ?
C32 H32 0.9500 . ?

loop_
_geom_torsion_atom_site_label_1
_geom_torsion_atom_site_label_2
_geom_torsion_atom_site_label_3
_geom_torsion_atom_site_label_4
_geom_torsion
_geom_torsion_site_symmetry_1
_geom_torsion_site_symmetry_2
_geom_torsion_site_symmetry_3
_geom_torsion_site_symmetry_4
_geom_torsion_publ_flag
C5 C1 C2 C3 1.0(2) . . . . ?
C6 C1 C2 C3 170.53(19) . . . . ?
Ru1 C1 C2 C3 -61.34(15) . . . . ?
C5 C1 C2 C7 -175.26(19) . . . . ?
C6 C1 C2 C7 -5.7(3) . . . . ?
Ru1 C1 C2 C7 122.4(2) . . . . ?
C5 C1 C2 Ru1 62.34(13) . . . . ?
C6 C1 C2 Ru1 -128.1(2) . . . . ?
C1 C2 C3 C4 1.0(2) . . . . ?
C7 C2 C3 C4 177.1(2) . . . . ?
Ru1 C2 C3 C4 -59.30(16) . . . . ?
C1 C2 C3 C8 -175.9(2) . . . . ?
C7 C2 C3 C8 0.1(4) . . . . ?
Ru1 C2 C3 C8 123.8(2) . . . . ?
C1 C2 C3 Ru1 60.34(14) . . . . ?
C7 C2 C3 Ru1 -123.6(2) . . . . ?
C2 C3 C4 C5 -2.7(2) . . . . ?
C8 C3 C4 C5 174.4(2) . . . . ?
Ru1 C3 C4 C5 -63.34(15) . . . . ?
C2 C3 C4 C9 -177.5(2) . . . . ?
C8 C3 C4 C9 -0.4(4) . . . . ?
Ru1 C3 C4 C9 121.9(3) . . . . ?
C2 C3 C4 Ru1 60.63(15) . . . . ?
C8 C3 C4 Ru1 -122.3(2) . . . . ?
C3 C4 C5 C1 3.3(2) . . . . ?
C9 C4 C5 C1 178.1(2) . . . . ?
Ru1 C4 C5 C1 -60.33(14) . . . . ?
C3 C4 C5 C10 -168.6(2) . . . . ?
C9 C4 C5 C10 6.2(4) . . . . ?
Ru1 C4 C5 C10 127.8(2) . . . . ?
C3 C4 C5 Ru1 63.67(15) . . . . ?
C9 C4 C5 Ru1 -121.6(3) . . . . ?
C2 C1 C5 C4 -2.7(2) . . . . ?
C6 C1 C5 C4 -171.9(2) . . . . ?
Ru1 C1 C5 C4 60.10(15) . . . . ?
C2 C1 C5 C10 169.1(2) . . . . ?
C6 C1 C5 C10 -0.1(3) . . . . ?
Ru1 C1 C5 C10 -128.1(2) . . . . ?
C2 C1 C5 Ru1 -62.80(13) . . . . ?
C6 C1 C5 Ru1 128.0(2) . . . . ?
C27 P1 C11 C12 -114.73(16) . . . . ?
C21 P1 C11 C12 140.17(15) . . . . ?
Ru1 P1 C11 C12 14.89(15) . . . . ?
C27 P1 C11 C16 70.3(2) . . . . ?
C21 P1 C11 C16 -34.8(2) . . . . ?
Ru1 P1 C11 C16 -160.05(19) . . . . ?
C16 C11 C12 C13 4.7(3) . . . . ?
P1 C11 C12 C13 -170.61(16) . . . . ?
C16 C11 C12 N1 -176.52(19) . . . . ?
P1 C11 C12 N1 8.2(2) . . . . ?
C17 N1 C12 C11 145.65(19) . . . . ?
Ru1 N1 C12 C11 -30.7(2) . . . . ?
C17 N1 C12 C13 -35.6(3) . . . . ?
Ru1 N1 C12 C13 148.10(16) . . . . ?
C11 C12 C13 C14 -4.2(3) . . . . ?
N1 C12 C13 C14 177.0(2) . . . . ?
C12 C13 C14 C15 0.8(4) . . . . ?
C13 C14 C15 C16 2.1(4) . . . . ?
C14 C15 C16 C11 -1.6(4) . . . . ?
C12 C11 C16 C15 -1.8(3) . . . . ?
P1 C11 C16 C15 172.94(19) . . . . ?
C12 N1 C17 C18 179.1(2) . . . . ?
Ru1 N1 C17 C18 -5.2(3) . . . . ?
N1 C17 C18 C20 -122.4(2) . . . . ?
N1 C17 C18 C19 118.3(2) . . . . ?
C11 P1 C21 C26 148.99(18) . . . . ?
C27 P1 C21 C26 40.0(2) . . . . ?
Ru1 P1 C21 C26 -98.89(17) . . . . ?
C11 P1 C21 C22 -37.13(19) . . . . ?
C27 P1 C21 C22 -146.16(17) . . . . ?
Ru1 P1 C21 C22 74.98(18) . . . . ?
C26 C21 C22 C23 1.2(3) . . . . ?
P1 C21 C22 C23 -172.82(16) . . . . ?
C21 C22 C23 C24 0.4(3) . . . . ?
C22 C23 C24 C25 -1.8(4) . . . . ?
C23 C24 C25 C26 1.5(4) . . . . ?
C22 C21 C26 C25 -1.5(3) . . . . ?
P1 C21 C26 C25 172.50(19) . . . . ?
C24 C25 C26 C21 0.2(4) . . . . ?
C11 P1 C27 C32 163.45(17) . . . . ?
C21 P1 C27 C32 -90.25(18) . . . . ?
Ru1 P1 C27 C32 47.26(19) . . . . ?
C11 P1 C27 C28 -19.5(2) . . . . ?
C21 P1 C27 C28 86.82(18) . . . . ?
Ru1 P1 C27 C28 -135.66(15) . . . . ?
C32 C27 C28 C29 0.9(3) . . . . ?
P1 C27 C28 C29 -176.14(16) . . . . ?
C27 C28 C29 C30 0.9(3) . . . . ?
C28 C29 C30 C31 -1.4(4) . . . . ?
C29 C30 C31 C32 0.1(5) . . . . ?
C30 C31 C32 C27 1.7(4) . . . . ?
C28 C27 C32 C31 -2.2(3) . . . . ?
P1 C27 C32 C31 175.00(19) . . . . ?
